data_7712579
loop_
_publ_author_name
'Fan, Liubing'
'Hao, Shiqiang'
'He, Shihui'
'Zhang, Xusheng'
'Li, Mingyang'
'Wolverton, Chris M.'
'Zhao, Jing'
'Liu, Quanlin'

_publ_section_title
;
 Luminescent Hybrid Halides with Various Centering Metal Cations (Zn, Cd
 and Pb) and Diverse Structures
;
_journal_name_full 'Dalton Transactions'
_journal_paper_doi 10.1039/D2DT04067K
_journal_year 2023
_chemical_formula_moiety '1.01(Br4 Cd), 0.5(C10 H21 N), C10 H20 N, 0.5(C10 H10 N)'
_chemical_formula_sum 'C20 H34 Br4.03 Cd N2'
_chemical_formula_weight 736.73
_space_group_crystal_system monoclinic
_space_group_IT_number 14
_space_group_name_Hall '-P 2ybc'
_space_group_name_H-M_alt 'P 1 21/c 1'
_atom_sites_solution_hydrogens mixed
_atom_sites_solution_primary iterative
_audit_creation_date 2022-12-06
_audit_creation_method
;
Olex2 1.2
(compiled 2018.05.29 svn.r3508 for OlexSys, GUI svn.r5506)
;
_audit_update_record
;
2022-12-06 deposited with the CCDC.	2023-03-07 downloaded from the CCDC.
;
_cell_angle_alpha 90
_cell_angle_beta 102.820(2)
_cell_angle_gamma 90
_cell_formula_units_Z 8
_cell_length_a 17.5329(5)
_cell_length_b 9.9301(2)
_cell_length_c 33.1666(6)
_cell_measurement_reflns_used 8934
_cell_measurement_temperature 293(2)
_cell_measurement_theta_max 74.44
_cell_measurement_theta_min 3.18
_cell_volume 5630.5(2)
_computing_molecular_graphics 'Olex2 (Dolomanov et al., 2009)'
_computing_publication_material 'Olex2 (Dolomanov et al., 2009)'
_computing_structure_refinement 'XL (Sheldrick, 2008)'
_computing_structure_solution 'olex2.solve (Bourhis et al., 2015)'
_diffrn_ambient_temperature 293(2)
_diffrn_measured_fraction_theta_full 0.979
_diffrn_measured_fraction_theta_max 0.979
_diffrn_measurement_device_type 'Bruker APEX-II CCD'
_diffrn_measurement_method '\f and \w scans'
_diffrn_radiation_type CuK\a
_diffrn_radiation_wavelength 1.54184
_diffrn_reflns_av_R_equivalents 0.1022
_diffrn_reflns_av_unetI/netI 0.0622
_diffrn_reflns_Laue_measured_fraction_full 0.979
_diffrn_reflns_Laue_measured_fraction_max 0.979
_diffrn_reflns_limit_h_max 20
_diffrn_reflns_limit_h_min -19
_diffrn_reflns_limit_k_max 11
_diffrn_reflns_limit_k_min -11
_diffrn_reflns_limit_l_max 38
_diffrn_reflns_limit_l_min -37
_diffrn_reflns_number 41042
_diffrn_reflns_point_group_measured_fraction_full 0.979
_diffrn_reflns_point_group_measured_fraction_max 0.979
_diffrn_reflns_theta_full 62.500
_diffrn_reflns_theta_max 62.500
_diffrn_reflns_theta_min 5.151
_exptl_absorpt_coefficient_mu 12.957
_exptl_crystal_colour white
_exptl_crystal_density_diffrn 1.738
_exptl_crystal_description block
_exptl_crystal_F_000 2856
_exptl_crystal_size_max 0.13
_exptl_crystal_size_mid 0.12
_exptl_crystal_size_min 0.1
_refine_diff_density_max 1.074
_refine_diff_density_min -1.346
_refine_diff_density_rms 0.163
_refine_ls_extinction_method none
_refine_ls_goodness_of_fit_ref 1.041
_refine_ls_hydrogen_treatment constr
_refine_ls_matrix_type full
_refine_ls_number_parameters 480
_refine_ls_number_reflns 8804
_refine_ls_number_restraints 285
_refine_ls_restrained_S_all 1.050
_refine_ls_R_factor_all 0.1012
_refine_ls_R_factor_gt 0.0869
_refine_ls_shift/su_max 0.004
_refine_ls_shift/su_mean 0.000
_refine_ls_structure_factor_coef Fsqd
_refine_ls_weighting_details 'w=1/[\s^2^(Fo^2^)+(0.1499P)^2^+16.9217P] where P=(Fo^2^+2Fc^2^)/3'
_refine_ls_weighting_scheme calc
_refine_ls_wR_factor_gt 0.2365
_refine_ls_wR_factor_ref 0.2526
_reflns_Friedel_coverage 0.000
_reflns_number_gt 6854
_reflns_number_total 8804
_reflns_threshold_expression 'I > 2\s(I)'
_cod_data_source_file d2dt04067k2.cif
_cod_data_source_block cu_0721_10_
_cod_database_code 7712579
_shelx_shelxl_version_number 2014/7
_shelx_space_group_comment
;
The symmetry employed for this shelxl refinement is uniquely defined
by the following loop, which should always be used as a source of
symmetry information in preference to the above space-group names.
They are only intended as comments.
;
_shelx_estimated_absorpt_t_max 0.357
_shelx_estimated_absorpt_t_min 0.284
_olex2_refinement_description
;
1. Fixed Uiso
 At 1.2 times of:
  All C(H) groups, All C(H,H) groups
 At 1.5 times of:
  All C(H,H,H) groups
2. Restrained distances
 C58-C1
 1.52 with sigma of 0.02
 C70-C29
 1.52 with sigma of 0.01
 C58-C41
 1.52 with sigma of 0.02
 N4-C64
 1.48 with sigma of 0.02
 N4-C59
 1.54 with sigma of 0.02
 N4-C65
 1.54 with sigma of 0.02
 C65-C66
 1.54 with sigma of 0.02
 C67-C68
 1.54 with sigma of 0.02
 C61-C60
 1.47 with sigma of 0.02
 C61-C62
 1.47 with sigma of 0.02
 C62-C63
 1.47 with sigma of 0.02
 C63-N4
 1.47 with sigma of 0.02
 C60-C59
 1.47 with sigma of 0.02
 C59-N4
 1.47 with sigma of 0.02
 C28-C23 \\sim C23-C12 \\sim C17-C15 \\sim C24-C15 \\sim C16-C10 \\sim C9-C10
 with sigma of 0.0001
 N4-C63 \\sim C61-C60
 with sigma of 0.02
 N4-C63 \\sim C61-C60 \\sim C59-C65
 with sigma of 0.02
 C62-C61 \\sim C60-C59
 with sigma of 0.02
3. Uiso/Uaniso restraints and constraints
C1 \\sim N3 \\sim C30 \\sim C32 \\sim C42 \\sim C45 \\sim C12 \\sim C28 \\sim
C41 \\sim C23 \\sim C58: within 2A with sigma of 0.01 and sigma for terminal
atoms of 0.02
C15 \\sim N2 \\sim C11 \\sim C18 \\sim C31 \\sim C36 \\sim C17 \\sim C39 \\sim
C24 \\sim C29 \\sim C70: within 2A with sigma of 0.01 and sigma for terminal
atoms of 0.02
N1 \\sim C1AA \\sim C5 \\sim C6 \\sim C7 \\sim C8 \\sim C9 \\sim C16 \\sim C14
\\sim C10 \\sim C13: within 2A with sigma of 0.01 and sigma for terminal atoms
of 0.02
C30 \\sim N3 \\sim C32 \\sim C42 \\sim C45 \\sim C12 \\sim C28 \\sim C41 \\sim
C23 \\sim C58: within 2A with sigma of 0.01 and sigma for terminal atoms of 0.02
C58 \\sim N3 \\sim C30 \\sim C32 \\sim C42 \\sim C45 \\sim C12 \\sim C28 \\sim
C41 \\sim C23: within 2A with sigma of 0.01 and sigma for terminal atoms of 0.02
Cd \\sim Br10: within 2A with sigma of 0.01 and sigma for terminal atoms of 0.02
Uanis(C60) \\sim Ueq, Uanis(C63) \\sim Ueq, Uanis(N4) \\sim Ueq: with sigma of
0.1 and sigma for terminal atoms of 0.2
Uanis(Br2) \\sim Ueq, Uanis(C59) \\sim Ueq: with sigma of 0.1 and sigma for
terminal atoms of 0.2
Uanis(Cd) \\sim Ueq: with sigma of 0.1 and sigma for terminal atoms of 0.2
Uanis(BrB) \\sim Ueq: with sigma of 0.1 and sigma for terminal atoms of 0.2
Uanis(C65) \\sim Ueq: with sigma of 0.1 and sigma for terminal atoms of 0.2
Uanis(C61) \\sim Ueq: with sigma of 0.1 and sigma for terminal atoms of 0.2
Uanis(C29) = Uanis(C70)
Uanis(C59) = Uanis(C60)
Uanis(C63) = Uanis(N4) = Uanis(C65)
Uanis(C23) = Uanis(C12)
Uanis(C9) = Uanis(C10)
Uanis(C61) = Uanis(C60)
Uanis(C60) = Uanis(C59) = Uanis(C61)
Uanis(C62) = Uanis(C63) = Uanis(C61)
Uanis(C63) = Uanis(C65) = Uanis(N4)
Uanis(C64) = Uanis(N4)
Uanis(C68) = Uanis(C67)
Uanis(C66) = Uanis(C65) = Uanis(C67)
4. Others
 Sof(Br11)=Sof(Br13)=1-FVAR(1)
 Sof(Br4)=Sof(Br5)=Sof(Br2)=Sof(Br3)=Sof(Br9)=Sof(Br10)=FVAR(1)
 Sof(BrB)=1-FVAR(2)
 Sof(BrA)=FVAR(2)
 Sof(Br6B)=1-FVAR(3)
 Sof(Br6A)=FVAR(3)
 Sof(Br7B)=1-FVAR(4)
 Sof(Br7A)=FVAR(4)
5.a Riding coordinates:
 C70(H70A,H70B,H70C), C1(H1A,H1B,H1C)
5.b Secondary CH2 refined with riding coordinates:
 C12(H12A,H12B), C15(H15A,H15B), C17(H17A,H17B), C18(H18A,H18B), C23(H23A,
 H23B), C24(H24A,H24B), C28(H28A,H28B), C29(H29A,H29B), C30(H30A,H30B),
 C32(H32A,H32B), C36(H36A,H36B), C39(H39A,H39B), C58(H58A,H58B), C1AA(H1AA,
 H1AB), C8(H8A,H8B), C6(H6A,H6B), C7(H7A,H7B), C9(H9A,H9B), C14(H14A,H14B),
 C66(H66A,H66B)
5.c Aromatic/amide H refined with riding coordinates:
 C11(H11), C41(H41), C42(H42), C16(H16), C10(H10), C63(H63), C60(H60),
 C61(H61), C62(H62)
5.d X=CH2 refined with riding coordinates:
 C64(H64A,H64B)
5.e Idealised Me refined as rotating group:
 C31(H31A,H31B,H31C), C45(H45A,H45B,H45C), C5(H5A,H5B,H5C), C13(H13A,H13B,H13C)
5.f :
 C67(H67), C68(H68)
;
_platon_squeeze_void_probe_radius 1.20
_olex2_submission_special_instructions 'No special instructions were received'

loop_
_space_group_symop_operation_xyz
'x, y, z'
'-x, y+1/2, -z+1/2'
'-x, -y, -z'
'x, -y-1/2, z-1/2'

loop_
_atom_site_label
_atom_site_type_symbol
_atom_site_fract_x
_atom_site_fract_y
_atom_site_fract_z
_atom_site_U_iso_or_equiv
_atom_site_adp_type
_atom_site_occupancy
_atom_site_site_symmetry_order
_atom_site_calc_flag
_atom_site_refinement_flags_posn
_atom_site_refinement_flags_adp
_atom_site_refinement_flags_occupancy
_atom_site_disorder_assembly
_atom_site_disorder_group
Cd1 Cd 0.38774(4) -0.03921(7) 0.12403(2) 0.0549(3) Uani 1 1 d . . . . .
Cd Cd 0.88544(4) -0.51008(9) 0.12440(2) 0.0645(3) Uani 1 1 d . U . . .
Br1 Br 0.92968(7) -0.67914(12) 0.07480(3) 0.0728(4) Uani 1 1 d . . . . .
Br4 Br 0.3907(5) 0.1060(6) 0.06011(18) 0.0538(13) Uani 0.522(2) 1 d . . P A 1
Br6B Br 0.2879(4) 0.0588(13) 0.1634(3) 0.083(3) Uani 0.64(7) 1 d . . P A 2
Br5 Br 0.5269(4) -0.0714(6) 0.1739(2) 0.0894(19) Uani 0.522(2) 1 d . . P A 1
Br7B Br 0.3222(15) -0.232(2) 0.0901(7) 0.201(9) Uani 0.193(14) 1 d . . P A 2
BrB Br 0.77431(16) -0.6206(4) 0.15357(10) 0.1221(16) Uani 0.851(8) 1 d . U P A 2
Br2 Br 0.9965(3) -0.5099(4) 0.19066(12) 0.0998(14) Uani 0.522(2) 1 d . U P A 1
Br3 Br 0.8684(3) -0.2685(3) 0.09194(11) 0.1002(13) Uani 0.522(2) 1 d . . P A 1
N2 N 0.6805(9) 0.0289(16) 0.0812(4) 0.115(3) Uani 1 1 d . U . . .
N3 N 0.5645(11) 0.4760(17) 0.2006(4) 0.130(3) Uani 1 1 d . U . . .
C11 C 0.6267(11) 0.121(2) 0.0792(5) 0.126(4) Uani 1 1 d . U . . .
H11 H 0.6064 0.1414 0.1021 0.151 Uiso 1 1 calc R . . . .
C12 C 0.4389(12) 0.3610(12) 0.20143(8) 0.146(3) Uani 1 1 d D U . . .
H12A H 0.4619 0.2722 0.2069 0.176 Uiso 1 1 calc R . . . .
H12B H 0.3938 0.3672 0.2137 0.176 Uiso 1 1 calc R . . . .
C15 C 0.65965(12) 0.2477(4) 0.02232(13) 0.126(4) Uani 1 1 d D U . . .
H15A H 0.6760 0.3315 0.0367 0.151 Uiso 1 1 calc R . . . .
H15B H 0.6378 0.2699 -0.0064 0.151 Uiso 1 1 calc R . . . .
C17 C 0.59878(18) 0.1907(7) 0.03935(14) 0.128(4) Uani 1 1 d D U . . .
H17A H 0.5694 0.1274 0.0196 0.154 Uiso 1 1 calc R . . . .
H17B H 0.5633 0.2620 0.0432 0.154 Uiso 1 1 calc R . . . .
C18 C 0.6540(12) -0.093(2) 0.0568(5) 0.131(4) Uani 1 1 d . U . . .
H18A H 0.6997 -0.1490 0.0579 0.157 Uiso 1 1 calc R . . . .
H18B H 0.6358 -0.0648 0.0283 0.157 Uiso 1 1 calc R . . . .
C23 C 0.41723(17) 0.3861(13) 0.15791(6) 0.146(3) Uani 1 1 d D U . . .
H23A H 0.3801 0.3176 0.1453 0.176 Uiso 1 1 calc R . . . .
H23B H 0.3908 0.4724 0.1535 0.176 Uiso 1 1 calc R . . . .
C24 C 0.72776(18) 0.1668(5) 0.0240(4) 0.126(4) Uani 1 1 d D U . . .
H24A H 0.7708 0.2235 0.0204 0.151 Uiso 1 1 calc R . . . .
H24B H 0.7176 0.1016 0.0017 0.151 Uiso 1 1 calc R . . . .
C28 C 0.48075(17) 0.387(2) 0.13730(12) 0.138(4) Uani 1 1 d D U . . .
H28A H 0.4608 0.4100 0.1084 0.166 Uiso 1 1 calc R . . . .
H28B H 0.5030 0.2975 0.1384 0.166 Uiso 1 1 calc R . . . .
C29 C 0.5787(14) -0.301(2) 0.0420(7) 0.176(5) Uani 1 1 d D U . . .
H29A H 0.6292 -0.3431 0.0434 0.211 Uiso 1 1 calc R . . . .
H29B H 0.5589 -0.2731 0.0136 0.211 Uiso 1 1 calc R . . . .
C30 C 0.5024(13) 0.477(2) 0.2198(6) 0.142(4) Uani 1 1 d . U . . .
H30A H 0.4772 0.5643 0.2160 0.170 Uiso 1 1 calc R . . . .
H30B H 0.5216 0.4626 0.2492 0.170 Uiso 1 1 calc R . . . .
C31 C 0.7148(11) -0.002(2) 0.1251(5) 0.127(5) Uani 1 1 d . U . . .
H31A H 0.7324 0.0799 0.1396 0.191 Uiso 1 1 calc GR . . . .
H31B H 0.7582 -0.0621 0.1268 0.191 Uiso 1 1 calc GR . . . .
H31C H 0.6759 -0.0437 0.1373 0.191 Uiso 1 1 calc GR . . . .
C32 C 0.5443(13) 0.4853(19) 0.1558(5) 0.128(4) Uani 1 1 d . U . . .
H32A H 0.5904 0.4671 0.1451 0.154 Uiso 1 1 calc R . . . .
H32B H 0.5269 0.5761 0.1478 0.154 Uiso 1 1 calc R . . . .
C36 C 0.7514(10) 0.089(2) 0.0679(5) 0.121(4) Uani 1 1 d . U . . .
H36A H 0.7880 0.0176 0.0658 0.146 Uiso 1 1 calc R . . . .
H36B H 0.7775 0.1518 0.0889 0.146 Uiso 1 1 calc R . . . .
C39 C 0.5917(13) -0.181(2) 0.0674(6) 0.145(4) Uani 1 1 d . U . . .
H39A H 0.6068 -0.2064 0.0963 0.174 Uiso 1 1 calc R . . . .
H39B H 0.5432 -0.1302 0.0635 0.174 Uiso 1 1 calc R . . . .
C41 C 0.6519(14) 0.293(2) 0.2470(7) 0.162(5) Uani 1 1 d D U . . .
H41 H 0.6484 0.3432 0.2702 0.194 Uiso 1 1 calc R . . . .
C42 C 0.6130(13) 0.335(2) 0.2107(6) 0.146(4) Uani 1 1 d . U . . .
H42 H 0.6131 0.2787 0.1884 0.175 Uiso 1 1 calc R . . . .
C45 C 0.6134(13) 0.602(2) 0.2169(6) 0.151(6) Uani 1 1 d . U . . .
H45A H 0.5890 0.6801 0.2027 0.227 Uiso 1 1 calc GR . . . .
H45B H 0.6651 0.5919 0.2119 0.227 Uiso 1 1 calc GR . . . .
H45C H 0.6167 0.6109 0.2460 0.227 Uiso 1 1 calc GR . . . .
C58 C 0.7030(16) 0.166(2) 0.2532(6) 0.177(6) Uani 1 1 d D U . . .
H58A H 0.6722 0.0927 0.2386 0.212 Uiso 1 1 calc R . . . .
H58B H 0.7465 0.1810 0.2400 0.212 Uiso 1 1 calc R . . . .
C70 C 0.5244(14) -0.407(2) 0.0519(7) 0.176(5) Uani 1 1 d D U . . .
H70A H 0.4955 -0.4550 0.0283 0.264 Uiso 1 1 d R . . . .
H70B H 0.4892 -0.3746 0.0682 0.264 Uiso 1 1 d R . . . .
H70C H 0.5622 -0.4659 0.0684 0.264 Uiso 1 1 d R . . . .
N1 N 0.8104(5) -0.4225(9) -0.0451(3) 0.0669(19) Uani 1 1 d . U . . .
C1AA C 0.8701(7) -0.3164(11) -0.0278(4) 0.075(2) Uani 1 1 d . U . . .
H1AA H 0.9167 -0.3315 -0.0383 0.090 Uiso 1 1 calc R . . . .
H1AB H 0.8845 -0.3260 0.0021 0.090 Uiso 1 1 calc R . . . .
C5 C 0.7439(8) -0.4205(15) -0.0232(5) 0.094(4) Uani 1 1 d . U . . .
H5A H 0.7151 -0.3380 -0.0294 0.141 Uiso 1 1 calc GR . . . .
H5B H 0.7643 -0.4267 0.0061 0.141 Uiso 1 1 calc GR . . . .
H5C H 0.7098 -0.4955 -0.0322 0.141 Uiso 1 1 calc GR . . . .
C8 C 0.8409(9) -0.1707(13) -0.0385(5) 0.104(3) Uani 1 1 d . U . . .
H8A H 0.8301 -0.1577 -0.0682 0.124 Uiso 1 1 calc R . . . .
H8B H 0.7928 -0.1556 -0.0292 0.124 Uiso 1 1 calc R . . . .
C6 C 0.8482(8) -0.5571(12) -0.0357(5) 0.088(3) Uani 1 1 d . U . . .
H6A H 0.8088 -0.6271 -0.0420 0.106 Uiso 1 1 calc R . . . .
H6B H 0.8726 -0.5624 -0.0065 0.106 Uiso 1 1 calc R . . . .
C7 C 0.7817(8) -0.4128(14) -0.0916(4) 0.087(3) Uani 1 1 d . U . . .
H7A H 0.7414 -0.4802 -0.1005 0.104 Uiso 1 1 calc R . . . .
H7B H 0.7579 -0.3251 -0.0984 0.104 Uiso 1 1 calc R . . . .
C9 C 0.9117(6) -0.5804(13) -0.06174(8) 0.116(3) Uani 1 1 d D U . . .
H9A H 0.9545 -0.5175 -0.0530 0.139 Uiso 1 1 calc R . . . .
H9B H 0.9324 -0.6710 -0.0572 0.139 Uiso 1 1 calc R . . . .
C14 C 0.9013(12) -0.0740(16) -0.0180(6) 0.130(4) Uani 1 1 d . U . . .
H14A H 0.9102 -0.0864 0.0117 0.156 Uiso 1 1 calc R . . . .
H14B H 0.9499 -0.0942 -0.0261 0.156 Uiso 1 1 calc R . . . .
C16 C 0.8427(4) -0.4317(3) -0.1144(4) 0.107(3) Uani 1 1 d D U . . .
H16 H 0.8568 -0.3695 -0.1324 0.128 Uiso 1 1 calc R . . . .
C10 C 0.8775(3) -0.5613(3) -0.10469(8) 0.116(3) Uani 1 1 d D U . . .
H10 H 0.8779 -0.6272 -0.1245 0.139 Uiso 1 1 calc R . . . .
C13 C 0.8818(14) 0.0629(18) -0.0273(8) 0.164(7) Uani 1 1 d . U . . .
H13A H 0.9284 0.1167 -0.0211 0.246 Uiso 1 1 calc GR . . . .
H13B H 0.8461 0.0932 -0.0111 0.246 Uiso 1 1 calc GR . . . .
H13C H 0.8577 0.0713 -0.0562 0.246 Uiso 1 1 calc GR . . . .
C1 C 0.7353(17) 0.122(3) 0.2961(7) 0.207(9) Uani 1 1 d D U . . .
H1A H 0.7215 0.0288 0.2984 0.310 Uiso 1 1 d R . . . .
H1B H 0.7130 0.1750 0.3147 0.310 Uiso 1 1 d R . . . .
H1C H 0.7912 0.1309 0.3030 0.310 Uiso 1 1 d R . . . .
Br9 Br 0.9994(3) -0.4395(4) 0.18476(12) 0.0966(13) Uani 0.522(2) 1 d . . P A 2
Br10 Br 0.8314(4) -0.3106(6) 0.07998(15) 0.154(2) Uani 0.522(2) 1 d . U P A 2
Br11 Br 0.4072(6) 0.1204(10) 0.0655(3) 0.091(3) Uani 0.478(2) 1 d . . P A 2
Br13 Br 0.5201(4) -0.0206(5) 0.1749(2) 0.0668(13) Uani 0.478(2) 1 d . . P A 2
C63 C 1.069(2) -0.032(4) 0.1460(10) 0.281(6) Uani 1 1 d D U . . .
H63 H 1.1104 -0.0647 0.1360 0.337 Uiso 1 1 calc R . . . .
C60 C 0.933(2) 0.063(4) 0.1915(11) 0.281(6) Uani 1 1 d D U . . .
H60 H 0.8972 0.0576 0.2083 0.337 Uiso 1 1 calc R . . . .
N4 N 1.060(2) 0.006(3) 0.1892(10) 0.281(6) Uani 1 1 d D U . . .
C59 C 1.0104(19) 0.120(4) 0.2012(12) 0.281(6) Uani 1 1 d D U . . .
C65 C 1.097(2) 0.143(4) 0.1996(11) 0.281(6) Uani 1 1 d D U . . .
BrA Br 0.7428(7) -0.5358(17) 0.1289(4) 0.107(5) Uani 0.149(8) 1 d . . P A 1
Br6A Br 0.2908(11) 0.078(3) 0.1589(6) 0.126(8) Uani 0.36(7) 1 d . . P A 1
Br7A Br 0.3556(3) -0.2855(3) 0.10124(9) 0.1005(14) Uani 0.807(14) 1 d . . P A 1
C61 C 0.925(2) 0.015(5) 0.1477(11) 0.281(6) Uani 1 1 d D U . . .
H61 H 0.8747 -0.0081 0.1333 0.337 Uiso 1 1 calc R . . . .
C62 C 0.988(2) 0.002(4) 0.1259(11) 0.281(6) Uani 1 1 d D . . . .
H62 H 0.9759 0.0152 0.0975 0.337 Uiso 1 1 calc R . . . .
C67 C 1.207(2) 0.299(5) 0.2534(10) 0.281(6) Uani 1 1 d D . . . .
H67 H 1.1921 0.2988 0.2247 0.337 Uiso 1 1 calc R . . B 2
C64 C 1.091(2) -0.122(4) 0.2081(11) 0.281(6) Uani 1 1 d D . . . .
H64A H 1.1372 -0.1232 0.2282 0.337 Uiso 1 1 calc R . . . .
H64B H 1.0641 -0.2019 0.2001 0.337 Uiso 1 1 calc R . . . .
C68 C 1.232(2) 0.301(5) 0.2989(10) 0.281(6) Uani 1 1 d D . . . .
H68 H 1.2467 0.3013 0.3276 0.337 Uiso 1 1 calc R . . . .
C66 C 1.148(2) 0.181(5) 0.2435(10) 0.281(6) Uani 1 1 d D . . C 1
H66A H 1.1110 0.1941 0.2610 0.337 Uiso 1 1 calc R . . C 1
H66B H 1.1773 0.1000 0.2537 0.337 Uiso 1 1 calc R . . C 1

loop_
_atom_site_aniso_label
_atom_site_aniso_U_11
_atom_site_aniso_U_22
_atom_site_aniso_U_33
_atom_site_aniso_U_23
_atom_site_aniso_U_13
_atom_site_aniso_U_12
Cd1 0.0554(5) 0.0640(5) 0.0460(4) 0.0025(3) 0.0127(3) -0.0120(3)
Cd 0.0553(5) 0.0899(6) 0.0521(4) -0.0131(3) 0.0200(3) -0.0032(4)
Br1 0.0813(8) 0.0774(7) 0.0696(6) -0.0180(5) 0.0377(6) -0.0173(6)
Br4 0.067(3) 0.0599(16) 0.0366(11) -0.0021(11) 0.0155(15) -0.0141(18)
Br6B 0.069(3) 0.123(4) 0.069(3) 0.009(3) 0.0424(19) -0.001(3)
Br5 0.072(2) 0.143(5) 0.0532(16) 0.007(3) 0.0135(13) 0.035(3)
Br7B 0.178(14) 0.077(9) 0.28(2) 0.027(10) -0.096(16) -0.057(9)
BrB 0.1032(18) 0.173(3) 0.115(2) -0.061(2) 0.0779(17) -0.0540(18)
Br2 0.119(3) 0.118(3) 0.0507(14) 0.017(2) -0.0045(15) 0.000(3)
Br3 0.132(3) 0.0670(17) 0.079(2) -0.0112(14) -0.0254(18) 0.0268(17)
N2 0.125(7) 0.144(7) 0.084(5) 0.010(5) 0.041(5) -0.024(6)
N3 0.145(8) 0.153(7) 0.093(6) 0.008(6) 0.031(6) -0.001(6)
C11 0.126(8) 0.154(9) 0.102(7) 0.028(7) 0.036(7) -0.016(7)
C12 0.160(7) 0.151(6) 0.127(6) 0.002(6) 0.030(6) -0.017(6)
C15 0.129(8) 0.145(9) 0.107(7) 0.029(7) 0.034(7) -0.020(7)
C17 0.126(8) 0.147(9) 0.117(7) 0.036(7) 0.038(7) -0.015(7)
C18 0.148(8) 0.160(8) 0.087(6) 0.013(7) 0.029(7) -0.038(7)
C23 0.160(7) 0.151(6) 0.127(6) 0.002(6) 0.030(6) -0.017(6)
C24 0.120(8) 0.159(9) 0.100(7) -0.003(7) 0.028(7) -0.027(7)
C28 0.165(9) 0.137(8) 0.108(7) -0.004(7) 0.023(7) -0.016(7)
C29 0.191(10) 0.186(10) 0.138(8) 0.008(8) 0.012(8) -0.045(8)
C30 0.159(9) 0.161(8) 0.112(7) 0.006(7) 0.042(7) -0.005(7)
C31 0.128(12) 0.158(12) 0.105(10) 0.012(10) 0.045(9) -0.022(10)
C32 0.153(9) 0.137(8) 0.093(7) -0.001(7) 0.024(7) -0.006(7)
C36 0.116(8) 0.155(8) 0.096(6) -0.012(7) 0.028(6) -0.020(7)
C39 0.166(9) 0.165(9) 0.101(7) -0.001(7) 0.023(7) -0.046(8)
C41 0.166(11) 0.175(10) 0.124(8) 0.002(9) -0.012(8) 0.003(9)
C42 0.158(9) 0.160(9) 0.107(7) 0.023(7) 0.003(7) 0.001(8)
C45 0.157(14) 0.177(14) 0.110(11) 0.002(11) 0.010(11) -0.053(12)
C58 0.177(12) 0.189(12) 0.140(10) -0.005(10) -0.018(10) 0.006(10)
C70 0.191(10) 0.186(10) 0.138(8) 0.008(8) 0.012(8) -0.045(8)
N1 0.062(4) 0.065(4) 0.074(4) 0.015(3) 0.016(4) -0.012(4)
C1AA 0.074(6) 0.069(5) 0.083(5) 0.000(5) 0.022(5) -0.012(5)
C5 0.074(8) 0.107(8) 0.112(9) -0.004(8) 0.041(7) -0.029(7)
C8 0.107(7) 0.076(6) 0.132(7) -0.009(6) 0.033(6) -0.020(6)
C6 0.085(6) 0.077(5) 0.101(6) 0.018(5) 0.016(5) -0.014(5)
C7 0.089(6) 0.094(6) 0.076(5) 0.018(5) 0.012(5) -0.041(5)
C9 0.114(5) 0.113(5) 0.129(5) -0.015(5) 0.043(5) -0.023(5)
C14 0.132(9) 0.094(7) 0.160(10) -0.018(8) 0.022(8) -0.031(7)
C16 0.115(7) 0.123(6) 0.090(6) -0.002(6) 0.039(6) -0.047(6)
C10 0.114(5) 0.113(5) 0.129(5) -0.015(5) 0.043(5) -0.023(5)
C13 0.178(16) 0.112(11) 0.199(16) -0.045(12) 0.034(14) -0.019(12)
C1 0.201(18) 0.208(17) 0.172(16) 0.008(15) -0.041(15) 0.020(16)
Br9 0.100(2) 0.125(3) 0.064(2) -0.026(2) 0.0174(18) -0.043(3)
Br10 0.205(6) 0.146(4) 0.103(3) -0.024(3) 0.020(3) 0.093(4)
Br11 0.062(3) 0.132(6) 0.085(4) 0.051(4) 0.029(3) 0.004(3)
Br13 0.055(2) 0.077(3) 0.0605(17) -0.0081(19) -0.0047(16) 0.005(2)
C63 0.252(13) 0.395(16) 0.212(10) 0.001(13) 0.089(11) -0.022(12)
C60 0.252(13) 0.395(16) 0.212(10) 0.001(13) 0.089(11) -0.022(12)
N4 0.252(13) 0.395(16) 0.212(10) 0.001(13) 0.089(11) -0.022(12)
C59 0.252(13) 0.395(16) 0.212(10) 0.001(13) 0.089(11) -0.022(12)
C65 0.252(13) 0.395(16) 0.212(10) 0.001(13) 0.089(11) -0.022(12)
BrA 0.092(8) 0.167(12) 0.076(7) 0.013(7) 0.044(6) 0.006(7)
Br6A 0.132(12) 0.175(11) 0.092(6) 0.074(11) 0.069(7) 0.064(11)
Br7A 0.128(2) 0.0528(13) 0.1083(18) 0.0048(9) -0.0004(13) -0.0247(14)
C61 0.252(13) 0.395(16) 0.212(10) 0.001(13) 0.089(11) -0.022(12)
C62 0.252(13) 0.395(16) 0.212(10) 0.001(13) 0.089(11) -0.022(12)
C67 0.252(13) 0.395(16) 0.212(10) 0.001(13) 0.089(11) -0.022(12)
C64 0.252(13) 0.395(16) 0.212(10) 0.001(13) 0.089(11) -0.022(12)
C68 0.252(13) 0.395(16) 0.212(10) 0.001(13) 0.089(11) -0.022(12)
C66 0.252(13) 0.395(16) 0.212(10) 0.001(13) 0.089(11) -0.022(12)

loop_
_atom_type_symbol
_atom_type_description
_atom_type_scat_dispersion_real
_atom_type_scat_dispersion_imag
_atom_type_scat_source
C C 0.0181 0.0091 'International Tables Vol C Tables 4.2.6.8 and 6.1.1.4'
H H 0.0000 0.0000 'International Tables Vol C Tables 4.2.6.8 and 6.1.1.4'
Br Br -0.6763 1.2805 'International Tables Vol C Tables 4.2.6.8 and 6.1.1.4'
Cd Cd 0.1185 4.6533 'International Tables Vol C Tables 4.2.6.8 and 6.1.1.4'
N N 0.0311 0.0180 'International Tables Vol C Tables 4.2.6.8 and 6.1.1.4'

loop_
_geom_angle_atom_site_label_1
_geom_angle_atom_site_label_2
_geom_angle_atom_site_label_3
_geom_angle
_geom_angle_site_symmetry_1
_geom_angle_site_symmetry_3
_geom_angle_publ_flag
Br4 Cd1 Br5 113.5(2) . . ?
Br4 Cd1 Br7A 109.40(13) . . ?
Br7B Cd1 Br6B 103.3(7) . . ?
Br7B Cd1 Br11 105.6(6) . . ?
Br7B Cd1 Br13 129.9(8) . . ?
Br11 Cd1 Br6B 111.3(4) . . ?
Br13 Cd1 Br6B 104.8(2) . . ?
Br13 Cd1 Br11 101.5(3) . . ?
Br6A Cd1 Br4 104.8(6) . . ?
Br6A Cd1 Br5 112.8(4) . . ?
Br6A Cd1 Br7A 116.2(6) . . ?
Br7A Cd1 Br5 100.34(17) . . ?
Br1 Cd BrB 108.52(6) . . ?
Br1 Cd Br2 105.36(13) . . ?
Br1 Cd Br3 110.84(11) . . ?
Br1 Cd Br9 112.24(12) . . ?
Br2 Cd Br3 110.08(12) . . ?
Br9 Cd BrB 109.83(12) . . ?
Br10 Cd Br1 105.35(11) . . ?
Br10 Cd BrB 109.5(2) . . ?
Br10 Cd Br9 111.32(19) . . ?
BrA Cd Br1 114.1(3) . . ?
BrA Cd Br2 120.8(3) . . ?
BrA Cd Br3 95.3(4) . . ?
C11 N2 C18 114.2(17) . . ?
C11 N2 C31 109.1(15) . . ?
C11 N2 C36 109.7(15) . . ?
C18 N2 C31 112.4(14) . . ?
C18 N2 C36 109.8(14) . . ?
C31 N2 C36 100.8(13) . . ?
C30 N3 C32 115.7(18) . . ?
C30 N3 C42 109.9(16) . . ?
C30 N3 C45 105.7(17) . . ?
C32 N3 C42 105.2(15) . . ?
C32 N3 C45 107.3(15) . . ?
C45 N3 C42 113.4(17) . . ?
N2 C11 H11 121.1 . . ?
N2 C11 C17 117.9(16) . . ?
C17 C11 H11 121.1 . . ?
H12A C12 H12B 108.8 . . ?
C23 C12 H12A 110.7 . . ?
C23 C12 H12B 110.7 . . ?
C23 C12 C30 105.2(11) . . ?
C30 C12 H12A 110.7 . . ?
C30 C12 H12B 110.7 . . ?
H15A C15 H15B 107.3 . . ?
C17 C15 H15A 108.1 . . ?
C17 C15 H15B 108.1 . . ?
C17 C15 C24 116.9(5) . . ?
C24 C15 H15A 108.1 . . ?
C24 C15 H15B 108.1 . . ?
C11 C17 H17A 108.7 . . ?
C11 C17 H17B 108.7 . . ?
C15 C17 C11 114.3(8) . . ?
C15 C17 H17A 108.7 . . ?
C15 C17 H17B 108.7 . . ?
H17A C17 H17B 107.6 . . ?
N2 C18 H18A 107.2 . . ?
N2 C18 H18B 107.2 . . ?
N2 C18 C39 120.5(16) . . ?
H18A C18 H18B 106.8 . . ?
C39 C18 H18A 107.2 . . ?
C39 C18 H18B 107.2 . . ?
C12 C23 H23A 108.5 . . ?
C12 C23 H23B 108.5 . . ?
H23A C23 H23B 107.5 . . ?
C28 C23 C12 115.0(9) . . ?
C28 C23 H23A 108.5 . . ?
C28 C23 H23B 108.5 . . ?
C15 C24 H24A 109.6 . . ?
C15 C24 H24B 109.6 . . ?
C15 C24 C36 110.3(10) . . ?
H24A C24 H24B 108.1 . . ?
C36 C24 H24A 109.6 . . ?
C36 C24 H24B 109.6 . . ?
C23 C28 H28A 108.9 . . ?
C23 C28 H28B 108.9 . . ?
C23 C28 C32 113.2(12) . . ?
H28A C28 H28B 107.7 . . ?
C32 C28 H28A 108.9 . . ?
C32 C28 H28B 108.9 . . ?
H29A C29 H29B 107.1 . . ?
C39 C29 H29A 107.7 . . ?
C39 C29 H29B 107.7 . . ?
C39 C29 C70 118(2) . . ?
C70 C29 H29A 107.7 . . ?
C70 C29 H29B 107.7 . . ?
N3 C30 C12 111.7(17) . . ?
N3 C30 H30A 109.3 . . ?
N3 C30 H30B 109.3 . . ?
C12 C30 H30A 109.3 . . ?
C12 C30 H30B 109.3 . . ?
H30A C30 H30B 107.9 . . ?
N2 C31 H31A 109.5 . . ?
N2 C31 H31B 109.5 . . ?
N2 C31 H31C 109.5 . . ?
H31A C31 H31B 109.5 . . ?
H31A C31 H31C 109.5 . . ?
H31B C31 H31C 109.5 . . ?
N3 C32 C28 111.6(15) . . ?
N3 C32 H32A 109.3 . . ?
N3 C32 H32B 109.3 . . ?
C28 C32 H32A 109.3 . . ?
C28 C32 H32B 109.3 . . ?
H32A C32 H32B 108.0 . . ?
N2 C36 C24 112.7(12) . . ?
N2 C36 H36A 109.1 . . ?
N2 C36 H36B 109.1 . . ?
C24 C36 H36A 109.1 . . ?
C24 C36 H36B 109.1 . . ?
H36A C36 H36B 107.8 . . ?
C18 C39 H39A 109.2 . . ?
C18 C39 H39B 109.2 . . ?
C29 C39 C18 111.9(18) . . ?
C29 C39 H39A 109.2 . . ?
C29 C39 H39B 109.2 . . ?
H39A C39 H39B 107.9 . . ?
C42 C41 H41 118.3 . . ?
C42 C41 C58 123(2) . . ?
C58 C41 H41 118.3 . . ?
N3 C42 H42 116.6 . . ?
C41 C42 N3 127(2) . . ?
C41 C42 H42 116.6 . . ?
N3 C45 H45A 109.5 . . ?
N3 C45 H45B 109.5 . . ?
N3 C45 H45C 109.5 . . ?
H45A C45 H45B 109.5 . . ?
H45A C45 H45C 109.5 . . ?
H45B C45 H45C 109.5 . . ?
C41 C58 H58A 108.0 . . ?
C41 C58 H58B 108.0 . . ?
H58A C58 H58B 107.2 . . ?
C1 C58 C41 117(2) . . ?
C1 C58 H58A 108.0 . . ?
C1 C58 H58B 108.0 . . ?
C29 C70 H70A 114.6 . . ?
C29 C70 H70B 114.0 . . ?
C29 C70 H70C 99.2 . . ?
H70A C70 H70B 109.6 . . ?
H70A C70 H70C 109.5 . . ?
H70B C70 H70C 109.4 . . ?
C1AA N1 C5 110.6(9) . . ?
C1AA N1 C7 113.0(8) . . ?
C5 N1 C7 111.9(10) . . ?
C6 N1 C1AA 107.9(9) . . ?
C6 N1 C5 105.4(9) . . ?
C6 N1 C7 107.6(10) . . ?
N1 C1AA H1AA 108.9 . . ?
N1 C1AA H1AB 108.9 . . ?
N1 C1AA C8 113.5(10) . . ?
H1AA C1AA H1AB 107.7 . . ?
C8 C1AA H1AA 108.9 . . ?
C8 C1AA H1AB 108.9 . . ?
N1 C5 H5A 109.5 . . ?
N1 C5 H5B 109.5 . . ?
N1 C5 H5C 109.5 . . ?
H5A C5 H5B 109.5 . . ?
H5A C5 H5C 109.5 . . ?
H5B C5 H5C 109.5 . . ?
C1AA C8 H8A 109.7 . . ?
C1AA C8 H8B 109.7 . . ?
H8A C8 H8B 108.2 . . ?
C14 C8 C1AA 109.6(13) . . ?
C14 C8 H8A 109.7 . . ?
C14 C8 H8B 109.7 . . ?
N1 C6 H6A 109.5 . . ?
N1 C6 H6B 109.5 . . ?
N1 C6 C9 110.6(9) . . ?
H6A C6 H6B 108.1 . . ?
C9 C6 H6A 109.5 . . ?
C9 C6 H6B 109.5 . . ?
N1 C7 H7A 108.8 . . ?
N1 C7 H7B 108.8 . . ?
H7A C7 H7B 107.7 . . ?
C16 C7 N1 113.8(10) . . ?
C16 C7 H7A 108.8 . . ?
C16 C7 H7B 108.8 . . ?
C6 C9 H9A 109.7 . . ?
C6 C9 H9B 109.7 . . ?
H9A C9 H9B 108.2 . . ?
C10 C9 C6 109.7(8) . . ?
C10 C9 H9A 109.7 . . ?
C10 C9 H9B 109.7 . . ?
C8 C14 H14A 108.7 . . ?
C8 C14 H14B 108.7 . . ?
H14A C14 H14B 107.6 . . ?
C13 C14 C8 114.1(17) . . ?
C13 C14 H14A 108.7 . . ?
C13 C14 H14B 108.7 . . ?
C7 C16 H16 125.5 . . ?
C10 C16 C7 109.0(8) . . ?
C10 C16 H16 125.5 . . ?
C9 C10 C16 114.0(7) . . ?
C9 C10 H10 123.0 . . ?
C16 C10 H10 123.0 . . ?
C14 C13 H13A 109.5 . . ?
C14 C13 H13B 109.5 . . ?
C14 C13 H13C 109.5 . . ?
H13A C13 H13B 109.5 . . ?
H13A C13 H13C 109.5 . . ?
H13B C13 H13C 109.5 . . ?
C58 C1 H1A 108.3 . . ?
C58 C1 H1B 109.4 . . ?
C58 C1 H1C 110.8 . . ?
H1A C1 H1B 109.5 . . ?
H1A C1 H1C 109.4 . . ?
H1B C1 H1C 109.4 . . ?
N4 C63 H63 132.7 . . ?
C62 C63 H63 132.7 . . ?
C62 C63 N4 95(3) . . ?
C59 C60 H60 128.4 . . ?
C59 C60 C61 103(3) . . ?
C61 C60 H60 128.4 . . ?
C63 N4 C59 128(3) . . ?
C65 N4 C63 108(3) . . ?
C65 N4 C59 61.3(11) . . ?
C64 N4 C63 95(3) . . ?
C64 N4 C59 135(3) . . ?
C64 N4 C65 125(4) . . ?
C60 C59 N4 102(4) . . ?
C60 C59 C65 159(4) . . ?
N4 C59 C65 58.9(10) . . ?
N4 C65 C59 59.8(9) . . ?
N4 C65 C66 123(4) . . ?
C59 C65 C66 111(3) . . ?
C60 C61 H61 117.1 . . ?
C62 C61 C60 126(4) . . ?
C62 C61 H61 117.1 . . ?
C63 C62 H62 117.9 . . ?
C61 C62 C63 124(4) . . ?
C61 C62 H62 117.9 . . ?
C68 C67 H67 180.0 . . ?
C68 C67 C66 104(3) . . ?
N4 C64 H64A 120.0 . . ?
N4 C64 H64B 120.0 . . ?
H64A C64 H64B 120.0 . . ?
C67 C68 H68 180.0 . . ?
C65 C66 H66A 105.8 . . ?
C65 C66 H66B 105.8 . . ?
C67 C66 C65 126(3) . . ?
C67 C66 H66A 105.8 . . ?
C67 C66 H66B 105.8 . . ?
H66A C66 H66B 106.2 . . ?

loop_
_geom_bond_atom_site_label_1
_geom_bond_atom_site_label_2
_geom_bond_distance
_geom_bond_site_symmetry_2
_geom_bond_publ_flag
Cd1 Br4 2.574(7) . ?
Cd1 Br6B 2.594(7) . ?
Cd1 Br5 2.647(7) . ?
Cd1 Br7B 2.384(12) . ?
Cd1 Br11 2.587(10) . ?
Cd1 Br13 2.555(6) . ?
Cd1 Br6A 2.539(18) . ?
Cd1 Br7A 2.585(2) . ?
Cd Br1 2.5870(13) . ?
Cd BrB 2.603(2) . ?
Cd Br2 2.593(4) . ?
Cd Br3 2.619(4) . ?
Cd Br9 2.591(4) . ?
Cd Br10 2.524(5) . ?
Cd BrA 2.551(12) . ?
N2 C11 1.30(2) . ?
N2 C18 1.47(2) . ?
N2 C31 1.48(2) . ?
N2 C36 1.53(2) . ?
N3 C30 1.38(3) . ?
N3 C32 1.45(2) . ?
N3 C42 1.63(3) . ?
N3 C45 1.54(2) . ?
C11 H11 0.9300 . ?
C11 C17 1.478(17) . ?
C12 H12A 0.9700 . ?
C12 H12B 0.9700 . ?
C12 C23 1.430(2) . ?
C12 C30 1.62(3) . ?
C15 H15A 0.9700 . ?
C15 H15B 0.9700 . ?
C15 C17 1.430(2) . ?
C15 C24 1.430(2) . ?
C17 H17A 0.9700 . ?
C17 H17B 0.9700 . ?
C18 H18A 0.9700 . ?
C18 H18B 0.9700 . ?
C18 C39 1.50(2) . ?
C23 H23A 0.9700 . ?
C23 H23B 0.9700 . ?
C23 C28 1.430(2) . ?
C24 H24A 0.9700 . ?
C24 H24B 0.9700 . ?
C24 C36 1.617(19) . ?
C28 H28A 0.9700 . ?
C28 H28B 0.9700 . ?
C28 C32 1.50(2) . ?
C29 H29A 0.9700 . ?
C29 H29B 0.9700 . ?
C29 C39 1.45(3) . ?
C29 C70 1.503(10) . ?
C30 H30A 0.9700 . ?
C30 H30B 0.9700 . ?
C31 H31A 0.9600 . ?
C31 H31B 0.9600 . ?
C31 H31C 0.9600 . ?
C32 H32A 0.9700 . ?
C32 H32B 0.9700 . ?
C36 H36A 0.9700 . ?
C36 H36B 0.9700 . ?
C39 H39A 0.9700 . ?
C39 H39B 0.9700 . ?
C41 H41 0.9300 . ?
C41 C42 1.31(2) . ?
C41 C58 1.536(17) . ?
C42 H42 0.9300 . ?
C45 H45A 0.9600 . ?
C45 H45B 0.9600 . ?
C45 H45C 0.9600 . ?
C58 H58A 0.9700 . ?
C58 H58B 0.9700 . ?
C58 C1 1.477(17) . ?
C70 H70A 0.9590 . ?
C70 H70B 0.9610 . ?
C70 H70C 0.9604 . ?
N1 C1AA 1.506(13) . ?
N1 C5 1.507(15) . ?
N1 C6 1.495(15) . ?
N1 C7 1.514(14) . ?
C1AA H1AA 0.9700 . ?
C1AA H1AB 0.9700 . ?
C1AA C8 1.549(18) . ?
C5 H5A 0.9600 . ?
C5 H5B 0.9600 . ?
C5 H5C 0.9600 . ?
C8 H8A 0.9700 . ?
C8 H8B 0.9700 . ?
C8 C14 1.48(2) . ?
C6 H6A 0.9700 . ?
C6 H6B 0.9700 . ?
C6 C9 1.569(17) . ?
C7 H7A 0.9700 . ?
C7 H7B 0.9700 . ?
C7 C16 1.453(17) . ?
C9 H9A 0.9700 . ?
C9 H9B 0.9700 . ?
C9 C10 1.430(2) . ?
C14 H14A 0.9700 . ?
C14 H14B 0.9700 . ?
C14 C13 1.42(2) . ?
C16 H16 0.9300 . ?
C16 C10 1.430(2) . ?
C10 H10 0.9300 . ?
C13 H13A 0.9600 . ?
C13 H13B 0.9600 . ?
C13 H13C 0.9600 . ?
C1 H1A 0.9606 . ?
C1 H1B 0.9605 . ?
C1 H1C 0.9605 . ?
C63 H63 0.9300 . ?
C63 N4 1.522(16) . ?
C63 C62 1.465(19) . ?
C60 H60 0.9300 . ?
C60 C59 1.436(16) . ?
C60 C61 1.507(15) . ?
N4 C59 1.529(14) . ?
N4 C65 1.514(19) . ?
N4 C64 1.471(19) . ?
C59 C65 1.55(2) . ?
C65 C66 1.575(19) . ?
C61 H61 0.9300 . ?
C61 C62 1.452(16) . ?
C62 H62 0.9300 . ?
C67 H67 0.9300 . ?
C67 C68 1.475(19) . ?
C67 C66 1.56(5) . ?
C64 H64A 0.9300 . ?
C64 H64B 0.9300 . ?
C68 H68 0.9300 . ?
C66 H66A 0.9700 . ?
C66 H66B 0.9700 . ?

loop_
_geom_torsion_atom_site_label_1
_geom_torsion_atom_site_label_2
_geom_torsion_atom_site_label_3
_geom_torsion_atom_site_label_4
_geom_torsion
_geom_torsion_site_symmetry_1
_geom_torsion_site_symmetry_2
_geom_torsion_site_symmetry_3
_geom_torsion_site_symmetry_4
_geom_torsion_publ_flag
N2 C11 C17 C15 -52.4(19) . . . . ?
N2 C18 C39 C29 -175.1(19) . . . . ?
C11 N2 C18 C39 -64(2) . . . . ?
C11 N2 C36 C24 -50.9(18) . . . . ?
C12 C23 C28 C32 -55.4(18) . . . . ?
C15 C24 C36 N2 43.5(15) . . . . ?
C17 C15 C24 C36 -40.4(9) . . . . ?
C18 N2 C11 C17 -68.3(19) . . . . ?
C18 N2 C36 C24 75.3(18) . . . . ?
C23 C12 C30 N3 -56(2) . . . . ?
C23 C28 C32 N3 46(2) . . . . ?
C24 C15 C17 C11 43.2(12) . . . . ?
C30 N3 C32 C28 -48(2) . . . . ?
C30 N3 C42 C41 -65(3) . . . . ?
C30 C12 C23 C28 56.8(17) . . . . ?
C31 N2 C11 C17 165.0(13) . . . . ?
C31 N2 C18 C39 61(2) . . . . ?
C31 N2 C36 C24 -166.0(14) . . . . ?
C32 N3 C30 C12 54(2) . . . . ?
C32 N3 C42 C41 170(2) . . . . ?
C36 N2 C11 C17 55(2) . . . . ?
C36 N2 C18 C39 172.5(17) . . . . ?
C42 N3 C30 C12 -64.7(19) . . . . ?
C42 N3 C32 C28 73(2) . . . . ?
C42 C41 C58 C1 -172(3) . . . . ?
C45 N3 C30 C12 172.6(14) . . . . ?
C45 N3 C32 C28 -166.0(17) . . . . ?
C45 N3 C42 C41 53(3) . . . . ?
C58 C41 C42 N3 -173(2) . . . . ?
C70 C29 C39 C18 173(2) . . . . ?
N1 C1AA C8 C14 176.4(13) . . . . ?
N1 C6 C9 C10 -54.3(13) . . . . ?
N1 C7 C16 C10 58.9(11) . . . . ?
C1AA N1 C6 C9 -69.5(12) . . . . ?
C1AA N1 C7 C16 61.8(13) . . . . ?
C1AA C8 C14 C13 177.3(17) . . . . ?
C5 N1 C1AA C8 -70.0(14) . . . . ?
C5 N1 C6 C9 172.3(9) . . . . ?
C5 N1 C7 C16 -172.5(9) . . . . ?
C6 N1 C1AA C8 175.2(11) . . . . ?
C6 N1 C7 C16 -57.2(11) . . . . ?
C6 C9 C10 C16 57.2(11) . . . . ?
C7 N1 C1AA C8 56.4(15) . . . . ?
C7 N1 C6 C9 52.7(12) . . . . ?
C7 C16 C10 C9 -59.3(9) . . . . ?
C63 N4 C59 C60 79(5) . . . . ?
C63 N4 C59 C65 -91(4) . . . . ?
C63 N4 C65 C59 124(4) . . . . ?
C63 N4 C65 C66 -140(4) . . . . ?
C60 C59 C65 N4 -28(11) . . . . ?
C60 C59 C65 C66 -145(10) . . . . ?
C60 C61 C62 C63 31(8) . . . . ?
N4 C63 C62 C61 -18(6) . . . . ?
N4 C59 C65 C66 -117(4) . . . . ?
N4 C65 C66 C67 161(4) . . . . ?
C59 C60 C61 C62 13(7) . . . . ?
C59 N4 C65 C66 96(4) . . . . ?
C59 C65 C66 C67 -132(4) . . . . ?
C65 N4 C59 C60 170(4) . . . . ?
C61 C60 C59 N4 -51(4) . . . . ?
C61 C60 C59 C65 -27(13) . . . . ?
C62 C63 N4 C59 -35(5) . . . . ?
C62 C63 N4 C65 -102(4) . . . . ?
C62 C63 N4 C64 128(4) . . . . ?
C64 N4 C59 C60 -77(6) . . . . ?
C64 N4 C59 C65 112(6) . . . . ?
C64 N4 C65 C59 -127(4) . . . . ?
C64 N4 C65 C66 -30(6) . . . . ?
C68 C67 C66 C65 173(4) . . . . ?
